data_7207980
loop_
_publ_author_name
'Cheng, Lin'
'Zhang, Limin'
'Gou, Shaohua'
'Cao, Qingna'
'Wang, Jianquan'
'Fang, Lei'

_publ_section_title
;
 Metal-directed one-dimensional chiral zigzag chains and right-handed 61
 helix with multiple chiral components: luminescence and NLO properties
;
_journal_issue 11
_journal_name_full CrystEngComm
_journal_page_first 3888
_journal_paper_doi 10.1039/c2ce25043h
_journal_volume 14
_journal_year 2012
_chemical_formula_sum 'C9 H13 Cu0.5 N2.5 O2'
_chemical_formula_weight 219.99
_chemical_name_systematic
;
?
;
_space_group_IT_number 178
_symmetry_cell_setting hexagonal
_symmetry_space_group_name_Hall 'P 61 2 (0 0 5)'
_symmetry_space_group_name_H-M 'P 61 2 2'
_atom_sites_solution_hydrogens geom
_atom_sites_solution_primary direct
_atom_sites_solution_secondary difmap
_audit_creation_method SHELXL-97
_cell_angle_alpha 90.00
_cell_angle_beta 90.00
_cell_angle_gamma 120.00
_cell_formula_units_Z 12
_cell_length_a 13.9773(8)
_cell_length_b 13.9773(8)
_cell_length_c 18.263(2)
_cell_measurement_temperature 293(2)
_cell_volume 3089.9(4)
_computing_cell_refinement 'SMART (Bruker, 2000)'
_computing_data_collection 'SMART (Bruker, 2000)'
_computing_data_reduction 'SAINT (Bruker, 2000)'
_computing_molecular_graphics
;
ORTEPIII (Burnett & Johnson, 1996); ORTEP-3 for Windows (Farrugia, 1997);
PLATON (Spek, 2009)
;
_computing_publication_material 'SHELXTL (Bruker, 2000)'
_computing_structure_refinement 'SHELXL-97 (Sheldrick, 2008)'
_computing_structure_solution 'SHELXTL (Bruker, 2000)'
_diffrn_ambient_temperature 293(2)
_diffrn_measured_fraction_theta_full 0.990
_diffrn_measured_fraction_theta_max 0.990
_diffrn_measurement_device_type 'Bruker SMART APEX CCD'
_diffrn_measurement_method '\f and \w scan'
_diffrn_radiation_monochromator graphite
_diffrn_radiation_source 'fine-focus sealed tube'
_diffrn_radiation_type MoK\a
_diffrn_radiation_wavelength 0.71073
_diffrn_reflns_av_R_equivalents 0.0310
_diffrn_reflns_av_sigmaI/netI 0.0209
_diffrn_reflns_limit_h_max 17
_diffrn_reflns_limit_h_min -17
_diffrn_reflns_limit_k_max 17
_diffrn_reflns_limit_k_min -17
_diffrn_reflns_limit_l_max 13
_diffrn_reflns_limit_l_min -22
_diffrn_reflns_number 17194
_diffrn_reflns_theta_full 26.00
_diffrn_reflns_theta_max 26.00
_diffrn_reflns_theta_min 2.02
_exptl_absorpt_coefficient_mu 1.093
_exptl_absorpt_correction_T_max 0.6109
_exptl_absorpt_correction_T_min 0.5191
_exptl_absorpt_correction_type multi-scan
_exptl_absorpt_process_details 'SADABS (Sheldrick, 2008)'
_exptl_crystal_colour red
_exptl_crystal_density_diffrn 1.419
_exptl_crystal_density_method 'not measured'
_exptl_crystal_description block
_exptl_crystal_F_000 1380
_exptl_crystal_size_max 0.69
_exptl_crystal_size_mid 0.55
_exptl_crystal_size_min 0.50
_refine_diff_density_max 0.455
_refine_diff_density_min -0.310
_refine_diff_density_rms 0.062
_refine_ls_abs_structure_details 'Flack H D (1983), Acta Cryst. A39, 876-881'
_refine_ls_abs_structure_Flack -0.01(3)
_refine_ls_extinction_method none
_refine_ls_goodness_of_fit_ref 1.094
_refine_ls_hydrogen_treatment constr
_refine_ls_matrix_type full
_refine_ls_number_parameters 130
_refine_ls_number_reflns 2024
_refine_ls_number_restraints 3
_refine_ls_restrained_S_all 1.118
_refine_ls_R_factor_all 0.0515
_refine_ls_R_factor_gt 0.0421
_refine_ls_shift/su_max 0.003
_refine_ls_shift/su_mean 0.000
_refine_ls_structure_factor_coef Fsqd
_refine_ls_weighting_details 'calc w=1/[\s^2^(Fo^2^)+(0.0840P)^2^+0.4579P] where P=(Fo^2^+2Fc^2^)/3'
_refine_ls_weighting_scheme calc
_refine_ls_wR_factor_gt 0.1163
_refine_ls_wR_factor_ref 0.1258
_reflns_number_gt 1758
_reflns_number_total 2024
_reflns_threshold_expression >2sigma(I)
_cod_data_source_file c2ce25043h.txt
_cod_data_source_block 2
_cod_depositor_comments
;
The following automatic conversions were performed:

'_symmetry_cell_setting' value 'Hexagonal' changed to 'hexagonal'
according to /home/saulius/struct/CIF-dictionaries/cif_core.dic
dictionary named 'cif_core.dic' version 2.4.1 from 2010-06-29.

Automatic conversion script
Id: cif_fix_values 1715 2011-07-08 13:25:40Z adriana 
;
_cod_original_cell_volume 3089.8(4)
_cod_original_sg_symbol_H-M P6(1)22
_cod_original_formula_sum 'C9 H13 Cu0.50 N2.50 O2'
_cod_database_code 7207980

loop_
_symmetry_equiv_pos_as_xyz
'x, y, z'
'-y, x-y, z+1/3'
'-x+y, -x, z+2/3'
'-x, -y, z+1/2'
'y, -x+y, z+5/6'
'x-y, x, z+1/6'
'y, x, -z+1/3'
'x-y, -y, -z'
'-x, -x+y, -z+2/3'
'-y, -x, -z+5/6'
'-x+y, y, -z+1/2'
'x, x-y, -z+1/6'

loop_
_atom_site_label
_atom_site_type_symbol
_atom_site_fract_x
_atom_site_fract_y
_atom_site_fract_z
_atom_site_U_iso_or_equiv
_atom_site_adp_type
_atom_site_occupancy
_atom_site_symmetry_multiplicity
_atom_site_calc_flag
_atom_site_refinement_flags
Cu1 Cu -0.67469(3) 0.0000 0.0000 0.04935(12) Uani 1 2 d S
N1 N -0.82884(17) -0.12692(19) 0.02955(12) 0.0529(6) Uani 1 1 d .
N2 N -0.97090(17) -0.42465(15) -0.09030(11) 0.0465(5) Uani 1 1 d .
H2B H -0.8973 -0.3969 -0.0925 0.056 Uiso 1 1 d R
C1 C -0.8678(2) -0.2301(2) 0.00465(15) 0.0514(6) Uani 1 1 d .
H1A H -0.8208 -0.2446 -0.0232 0.062 Uiso 1 1 calc R
C2 C -0.8968(2) -0.1081(3) 0.07200(15) 0.0590(7) Uani 1 1 d .
H2A H -0.8716 -0.0369 0.0895 0.071 Uiso 1 1 calc R
C3 C -1.0019(2) -0.1897(3) 0.09062(16) 0.0676(8) Uani 1 1 d .
H3A H -1.0456 -0.1742 0.1212 0.081 Uiso 1 1 calc R
C4 C -1.0413(2) -0.2953(3) 0.06299(15) 0.0625(8) Uani 1 1 d .
H4A H -1.1123 -0.3512 0.0747 0.075 Uiso 1 1 calc R
C5 C -0.9752(2) -0.3174(2) 0.01804(14) 0.0516(7) Uani 1 1 d .
C6 C -1.0169(3) -0.4314(2) -0.01564(15) 0.0620(8) Uani 1 1 d .
H6A H -0.9964 -0.4742 0.0158 0.074 Uiso 1 1 calc R
H6B H -1.0969 -0.4695 -0.0184 0.074 Uiso 1 1 calc R
C7 C -1.0198(2) -0.53536(19) -0.12622(14) 0.0489(6) Uani 1 1 d .
H7A H -1.1004 -0.5691 -0.1258 0.059 Uiso 1 1 calc R
C8 C -0.9892(3) -0.6139(2) -0.08628(18) 0.0688(8) Uani 1 1 d .
H8A H -0.9097 -0.5771 -0.0800 0.083 Uiso 1 1 calc R
H8B H -1.0227 -0.6308 -0.0380 0.083 Uiso 1 1 calc R
C9 C -1.0281(3) -0.7217(3) -0.1289(2) 0.0779(9) Uani 1 1 d .
H9A H -1.1077 -0.7599 -0.1346 0.094 Uiso 1 1 calc R
H9B H -1.0086 -0.7697 -0.1023 0.094 Uiso 1 1 calc R
N3 N -0.65354(19) -0.34646(19) -0.0833 0.168(4) Uani 1 2 d SD
O1 O -0.70106(16) -0.29894(16) -0.0833 0.1207(16) Uani 1 2 d SD
O2 O -0.6825(5) -0.4305(4) -0.1191(4) 0.299(5) Uani 1 1 d D
O1W O -0.7661(17) -0.3830(8) 0.0833 1.01(2) Uani 1 2 d S
H1WA H -0.7490 -0.3608 0.0394 1.211 Uiso 1 1 d R

loop_
_atom_site_aniso_label
_atom_site_aniso_U_11
_atom_site_aniso_U_22
_atom_site_aniso_U_33
_atom_site_aniso_U_23
_atom_site_aniso_U_13
_atom_site_aniso_U_12
Cu1 0.04398(16) 0.0533(2) 0.0539(2) -0.00588(19) -0.00294(9) 0.02664(12)
N1 0.0453(10) 0.0558(11) 0.0528(12) -0.0066(10) 0.0031(9) 0.0217(9)
N2 0.0506(10) 0.0426(9) 0.0417(10) 0.0009(8) -0.0035(9) 0.0198(8)
C1 0.0469(11) 0.0507(13) 0.0513(13) -0.0033(11) 0.0085(11) 0.0205(9)
C2 0.0566(12) 0.0680(15) 0.0527(13) -0.0143(13) 0.0009(12) 0.0313(11)
C3 0.0498(12) 0.0876(19) 0.0598(16) -0.0155(14) 0.0077(13) 0.0300(13)
C4 0.0470(12) 0.0777(18) 0.0522(15) 0.0013(13) 0.0069(12) 0.0231(12)
C5 0.0490(12) 0.0540(12) 0.0381(11) 0.0023(10) 0.0008(9) 0.0155(11)
C6 0.0718(18) 0.0472(13) 0.0481(14) 0.0009(11) 0.0084(13) 0.0155(12)
C7 0.0499(11) 0.0423(11) 0.0555(14) 0.0012(10) -0.0044(11) 0.0239(9)
C8 0.0865(17) 0.0570(13) 0.0726(18) 0.0151(13) -0.0004(16) 0.0431(12)
C9 0.0869(18) 0.0521(13) 0.107(3) 0.0161(15) 0.0103(18) 0.0438(13)
N3 0.0858(16) 0.0858(16) 0.353(12) -0.025(5) -0.025(5) 0.058(2)
O1 0.1098(14) 0.1098(14) 0.173(4) 0.005(3) 0.005(3) 0.0774(18)
O2 0.217(5) 0.127(3) 0.562(15) 0.010(6) 0.103(8) 0.092(3)
O1W 0.256(17) 0.671(17) 1.96(6) 0.94(2) 0.000 0.128(9)

loop_
_atom_type_symbol
_atom_type_description
_atom_type_scat_dispersion_real
_atom_type_scat_dispersion_imag
_atom_type_scat_source
C C 0.0033 0.0016 'International Tables Vol C Tables 4.2.6.8 and 6.1.1.4'
H H 0.0000 0.0000 'International Tables Vol C Tables 4.2.6.8 and 6.1.1.4'
Cu Cu 0.3201 1.2651 'International Tables Vol C Tables 4.2.6.8 and 6.1.1.4'
N N 0.0061 0.0033 'International Tables Vol C Tables 4.2.6.8 and 6.1.1.4'
O O 0.0106 0.0060 'International Tables Vol C Tables 4.2.6.8 and 6.1.1.4'

loop_
_geom_angle_atom_site_label_1
_geom_angle_atom_site_label_2
_geom_angle_atom_site_label_3
_geom_angle
_geom_angle_site_symmetry_1
_geom_angle_site_symmetry_3
N1 Cu1 N1 104.20(15) 8 .
N1 Cu1 N2 120.23(8) 8 6_565
N1 Cu1 N2 114.08(9) . 6_565
N1 Cu1 N2 114.08(9) 8 10_444
N1 Cu1 N2 120.23(8) . 10_444
N2 Cu1 N2 84.20(11) 6_565 10_444
C1 N1 C2 117.2(2) . .
C1 N1 Cu1 121.59(18) . .
C2 N1 Cu1 121.11(19) . .
C6 N2 C7 112.12(19) . .
C6 N2 Cu1 114.85(19) . 5_444
C7 N2 Cu1 104.38(14) . 5_444
C6 N2 H2B 115.6 . .
C7 N2 H2B 105.0 . .
Cu1 N2 H2B 103.7 5_444 .
N1 C1 C5 124.0(3) . .
N1 C1 H1A 118.0 . .
C5 C1 H1A 118.0 . .
N1 C2 C3 122.9(3) . .
N1 C2 H2A 118.5 . .
C3 C2 H2A 118.5 . .
C2 C3 C4 118.9(3) . .
C2 C3 H3A 120.5 . .
C4 C3 H3A 120.5 . .
C5 C4 C3 120.0(3) . .
C5 C4 H4A 120.0 . .
C3 C4 H4A 120.0 . .
C4 C5 C1 116.9(2) . .
C4 C5 C6 121.6(2) . .
C1 C5 C6 121.5(2) . .
N2 C6 C5 112.0(2) . .
N2 C6 H6A 109.2 . .
C5 C6 H6A 109.2 . .
N2 C6 H6B 109.2 . .
C5 C6 H6B 109.2 . .
H6A C6 H6B 107.9 . .
N2 C7 C8 112.5(2) . .
N2 C7 C7 107.17(16) . 9_344
C8 C7 C7 112.01(18) . 9_344
N2 C7 H7A 108.4 . .
C8 C7 H7A 108.4 . .
C7 C7 H7A 108.4 9_344 .
C9 C8 C7 111.7(3) . .
C9 C8 H8A 109.3 . .
C7 C8 H8A 109.3 . .
C9 C8 H8B 109.3 . .
C7 C8 H8B 109.3 . .
H8A C8 H8B 107.9 . .
C8 C9 C9 108.6(2) . 9_344
C8 C9 H9A 110.0 . .
C9 C9 H9A 110.0 9_344 .
C8 C9 H9B 110.0 . .
C9 C9 H9B 110.0 9_344 .
H9A C9 H9B 108.3 . .
O1 N3 O2 123.1(4) . 10_444
O1 N3 O2 123.1(4) . .
O2 N3 O2 113.9(8) 10_444 .

loop_
_geom_bond_atom_site_label_1
_geom_bond_atom_site_label_2
_geom_bond_distance
_geom_bond_site_symmetry_2
Cu1 N1 2.063(2) 8
Cu1 N1 2.063(2) .
Cu1 N2 2.145(2) 6_565
Cu1 N2 2.145(2) 10_444
N1 C1 1.340(4) .
N1 C2 1.350(4) .
N2 C6 1.490(3) .
N2 C7 1.495(3) .
N2 Cu1 2.145(2) 5_444
N2 H2B 0.9002 .
C1 C5 1.404(3) .
C1 H1A 0.9300 .
C2 C3 1.378(4) .
C2 H2A 0.9300 .
C3 C4 1.387(5) .
C3 H3A 0.9300 .
C4 C5 1.383(4) .
C4 H4A 0.9300 .
C5 C6 1.525(4) .
C6 H6A 0.9700 .
C6 H6B 0.9700 .
C7 C8 1.546(4) .
C7 C7 1.553(5) 9_344
C7 H7A 0.9800 .
C8 C9 1.534(5) .
C8 H8A 0.9700 .
C8 H8B 0.9700 .
C9 C9 1.539(7) 9_344
C9 H9A 0.9700 .
C9 H9B 0.9700 .
N3 O1 1.150(5) .
N3 O2 1.222(5) 10_444
N3 O2 1.222(5) .
O1W H1WA 0.8503 .

loop_
_geom_hbond_atom_site_label_D
_geom_hbond_atom_site_label_H
_geom_hbond_atom_site_label_A
_geom_hbond_distance_DH
_geom_hbond_distance_HA
_geom_hbond_distance_DA
_geom_hbond_angle_DHA
N2 H2B O1 0.90 2.38 3.271(3) 169.7
O1W H1WA O1 0.85 2.38 3.225(5) 179.9

loop_
_geom_torsion_atom_site_label_1
_geom_torsion_atom_site_label_2
_geom_torsion_atom_site_label_3
_geom_torsion_atom_site_label_4
_geom_torsion
_geom_torsion_site_symmetry_1
_geom_torsion_site_symmetry_4
N1 Cu1 N1 C1 132.4(3) 8 .
N2 Cu1 N1 C1 -94.6(2) 6_565 .
N2 Cu1 N1 C1 3.0(3) 10_444 .
N1 Cu1 N1 C2 -44.3(2) 8 .
N2 Cu1 N1 C2 88.7(2) 6_565 .
N2 Cu1 N1 C2 -173.7(2) 10_444 .
C2 N1 C1 C5 2.3(4) . .
Cu1 N1 C1 C5 -174.6(2) . .
C1 N1 C2 C3 0.6(4) . .
Cu1 N1 C2 C3 177.4(2) . .
N1 C2 C3 C4 -2.0(5) . .
C2 C3 C4 C5 0.5(5) . .
C3 C4 C5 C1 2.0(4) . .
C3 C4 C5 C6 -177.8(3) . .
N1 C1 C5 C4 -3.6(4) . .
N1 C1 C5 C6 176.3(3) . .
C7 N2 C6 C5 -174.6(2) . .
Cu1 N2 C6 C5 -55.7(3) 5_444 .
C4 C5 C6 N2 145.2(3) . .
C1 C5 C6 N2 -34.6(4) . .
C6 N2 C7 C8 -65.4(3) . .
Cu1 N2 C7 C8 169.70(18) 5_444 .
C6 N2 C7 C7 171.1(2) . 9_344
Cu1 N2 C7 C7 46.2(2) 5_444 9_344
N2 C7 C8 C9 -173.1(2) . .
C7 C7 C8 C9 -52.3(3) 9_344 .
C7 C8 C9 C9 60.3(4) . 9_344
